data_4349626
loop_
_publ_author_name
'Tu, Hao-Ran'
'Sun, Wen-Bin'
'Li, Hong-Feng'
'Chen, Peng'
'Tian, Yong-Mei'
'Zhang, Wan-Ying'
'Zhang, Yi-Quan'
'Yan, Peng-Fei'

_publ_section_title
;
 Complementation and joint contribution of appropriate intramolecular
 coupling and local ion symmetry to improve magnetic relaxation in a
 series of dinuclear Dy2 single-molecule magnets
;
_journal_issue 3
_journal_name_full 'Inorganic Chemistry Frontiers'
_journal_page_first 499
_journal_paper_doi 10.1039/C6QI00508J
_journal_volume 4
_journal_year 2017
_chemical_formula_moiety 'C48 H38 F12 O14 S4 Y2'
_chemical_formula_sum 'C48 H38 F12 O14 S4 Y2'
_chemical_formula_weight 1372.84
_space_group_crystal_system triclinic
_space_group_IT_number 2
_space_group_name_Hall '-P 1'
_space_group_name_H-M_alt 'P -1'
_atom_sites_solution_hydrogens geom
_atom_sites_solution_primary direct
_atom_sites_solution_secondary difmap
_audit_creation_date 2015-03-24
_audit_creation_method
;
  Olex2 1.2
  (compiled Dec  5 2012 16:20:19, GUI svn.r4385)
;
_audit_update_record
;
2015-07-15 deposited with the CCDC.
2017-01-03 downloaded from the CCDC.
;
_cell_angle_alpha 71.071(8)
_cell_angle_beta 76.611(7)
_cell_angle_gamma 67.152(7)
_cell_formula_units_Z 1
_cell_length_a 10.9144(7)
_cell_length_b 11.0520(9)
_cell_length_c 13.0251(12)
_cell_measurement_reflns_used 2806
_cell_measurement_temperature 293(2)
_cell_measurement_theta_max 29.1503
_cell_measurement_theta_min 2.9729
_cell_volume 1359.5(2)
_computing_cell_refinement
;
CrysAlisPro, Agilent Technologies,
Version 1.171.35.21 (release 20-01-2012 CrysAlis171 .NET)
(compiled Jan 23 2012,18:06:46)
;
_computing_data_collection
;
CrysAlisPro, Agilent Technologies,
Version 1.171.35.21 (release 20-01-2012 CrysAlis171 .NET)
(compiled Jan 23 2012,18:06:46)
;
_computing_data_reduction
;
CrysAlisPro, Agilent Technologies,
Version 1.171.35.21 (release 20-01-2012 CrysAlis171 .NET)
(compiled Jan 23 2012,18:06:46)
;
_computing_molecular_graphics
;
O. V. Dolomanov, L. J. Bourhis, R. J. Gildea, J. A. K. Howard and H. Puschmann,
OLEX2: a complete structure solution, refinement and analysis program.
J. Appl. Cryst. (2009). 42, 339-341.
;
_computing_publication_material
;
O. V. Dolomanov, L. J. Bourhis, R. J. Gildea, J. A. K. Howard and H. Puschmann,
OLEX2: a complete structure solution, refinement and analysis program.
J. Appl. Cryst. (2009). 42, 339-341.
;
_computing_structure_refinement
;
XL, G.M. Sheldrick, Acta Cryst.
(2008). A64, 112-122
;
_computing_structure_solution 'SHELXS-97 (Sheldrick, 1990)'
_diffrn_ambient_temperature 293(2)
_diffrn_detector_area_resol_mean 16.1954
_diffrn_measured_fraction_theta_full 0.998
_diffrn_measured_fraction_theta_max 0.840
_diffrn_measurement_details
;
#__ type_ start__ end____ width___ exp.time_
  1 omega   24.00   50.00   1.0000   10.0600
omega____ theta____ kappa____ phi______ frames
    -      -19.1040   57.0000  -90.0000 26

#__ type_ start__ end____ width___ exp.time_
  2 omega  -17.00   22.00   1.0000   10.0600
omega____ theta____ kappa____ phi______ frames
    -      -19.1040  -99.0000   30.0000 39

#__ type_ start__ end____ width___ exp.time_
  3 omega  -41.00   36.00   1.0000   10.0600
omega____ theta____ kappa____ phi______ frames
    -      -19.1040   57.0000   30.0000 77

#__ type_ start__ end____ width___ exp.time_
  4 omega  -21.00   17.00   1.0000   10.0600
omega____ theta____ kappa____ phi______ frames
    -      -19.1040  -99.0000  -90.0000 38

#__ type_ start__ end____ width___ exp.time_
  5 omega  -64.00  -38.00   1.0000   10.0600
omega____ theta____ kappa____ phi______ frames
    -      -19.1040  178.0000 -120.0000 26

#__ type_ start__ end____ width___ exp.time_
  6 omega  -44.00   47.00   1.0000   10.0600
omega____ theta____ kappa____ phi______ frames
    -      -19.1040   38.0000  -90.0000 91

#__ type_ start__ end____ width___ exp.time_
  7 omega  -88.00   -2.00   1.0000   10.0600
omega____ theta____ kappa____ phi______ frames
    -      -19.1040  -57.0000  120.0000 86
;
_diffrn_measurement_device_type 'Xcalibur, Eos'
_diffrn_measurement_method '\w scans'
_diffrn_orient_matrix_UB_11 -0.0061900000
_diffrn_orient_matrix_UB_12 0.0304338000
_diffrn_orient_matrix_UB_13 0.0420910000
_diffrn_orient_matrix_UB_21 0.0527188000
_diffrn_orient_matrix_UB_22 -0.0574879000
_diffrn_orient_matrix_UB_23 0.0240139000
_diffrn_orient_matrix_UB_31 0.0472190000
_diffrn_orient_matrix_UB_32 0.0312281000
_diffrn_orient_matrix_UB_33 -0.0318644000
_diffrn_radiation_monochromator graphite
_diffrn_radiation_type 'Mo K\a'
_diffrn_radiation_wavelength 0.7107
_diffrn_reflns_av_R_equivalents 0.0320
_diffrn_reflns_av_unetI/netI 0.0628
_diffrn_reflns_limit_h_max 14
_diffrn_reflns_limit_h_min -14
_diffrn_reflns_limit_k_max 14
_diffrn_reflns_limit_k_min -15
_diffrn_reflns_limit_l_max 17
_diffrn_reflns_limit_l_min -16
_diffrn_reflns_number 10797
_diffrn_reflns_theta_full 26.00
_diffrn_reflns_theta_max 29.18
_diffrn_reflns_theta_min 2.98
_diffrn_source 'Enhance (Mo) X-ray Source'
_exptl_absorpt_coefficient_mu 2.382
_exptl_absorpt_correction_T_max 1.00000
_exptl_absorpt_correction_T_min 0.82708
_exptl_absorpt_correction_type multi-scan
_exptl_absorpt_process_details
;
CrysAlisPro, Agilent Technologies,
Version 1.171.35.21 (release 20-01-2012 CrysAlis171 .NET)
(compiled Jan 23 2012,18:06:46)
Empirical absorption correction using spherical harmonics,
 implemented in SCALE3 ABSPACK scaling algorithm.
;
_exptl_crystal_density_diffrn 1.677
_exptl_crystal_density_method 'not measured'
_exptl_crystal_description block
_exptl_crystal_F_000 688
_refine_diff_density_max 1.486
_refine_diff_density_min -1.036
_refine_diff_density_rms 0.112
_refine_ls_extinction_method none
_refine_ls_goodness_of_fit_ref 1.035
_refine_ls_hydrogen_treatment mixed
_refine_ls_matrix_type full
_refine_ls_number_parameters 363
_refine_ls_number_reflns 6189
_refine_ls_number_restraints 0
_refine_ls_restrained_S_all 1.035
_refine_ls_R_factor_all 0.0946
_refine_ls_R_factor_gt 0.0662
_refine_ls_shift/su_max 0.024
_refine_ls_shift/su_mean 0.000
_refine_ls_structure_factor_coef Fsqd
_refine_ls_weighting_details 'calc w=1/[\s^2^(Fo^2^)+(0.0953P)^2^+2.8272P] where P=(Fo^2^+2Fc^2^)/3'
_refine_ls_weighting_scheme calc
_refine_ls_wR_factor_gt 0.1715
_refine_ls_wR_factor_ref 0.1913
_reflns_number_gt 4673
_reflns_number_total 6189
_reflns_threshold_expression >2sigma(I)
_cod_data_source_file c6qi00508j3.cif
_cod_data_source_block 1
_cod_original_cell_volume 1359.50(19)
_cod_database_code 4349626
_reflns_odcompleteness_completeness 99.80
_reflns_odcompleteness_iscentric 1
_reflns_odcompleteness_theta 26.32
_olex2_refinement_description
;
1. Fixed Uiso
 At 1.2 times of:
  {H1A,H1B} of C1, H3 of C3, H15 of C15, H16 of C16, H19 of C19, H24 of C24,
  H11 of C11, {H22A,H22B} of C22, H4 of C4, H5 of C5, H23 of C23
 At 1.5 times of:
  {H9A,H9B,H9C} of C9, {H6A,H6B,H6C} of C6
2.a Secondary CH2 refined with riding coordinates:
 C1(H1A,H1B), C22(H22A,H22B)
2.b Aromatic/amide H refined with riding coordinates:
 C3(H3), C23(H23), C5(H5), C4(H4), C11(H11), C24(H24), C19(H19), C16(H16),
 C15(H15)
2.c Idealised Me refined as rotating group:
 C6(H6A,H6B,H6C), C9(H9A,H9B,H9C)
;

loop_
_space_group_symop_id
_space_group_symop_operation_xyz
1 'x, y, z'
2 '-x, -y, -z'

loop_
_atom_site_label
_atom_site_type_symbol
_atom_site_fract_x
_atom_site_fract_y
_atom_site_fract_z
_atom_site_U_iso_or_equiv
_atom_site_adp_type
_atom_site_occupancy
_atom_site_symmetry_multiplicity
_atom_site_calc_flag
_atom_site_refinement_flags
Y1 Y 0.41935(5) 0.43577(5) 0.64310(4) 0.03199(17) Uani 1 1 d .
S2 S 0.3538(2) 0.2228(2) 0.38743(16) 0.0725(5) Uani 1 1 d .
C1 C 0.7493(4) 0.4578(5) 0.8444(3) 0.0243(9) Uani 1 1 d .
H1A H 0.7515 0.3643 0.8703 0.029 Uiso 1 1 calc R
H1B H 0.7893 0.4757 0.7688 0.029 Uiso 1 1 calc R
F2 F 0.0387(5) 0.7181(6) 0.8463(5) 0.1047(18) Uani 1 1 d .
C21 C 0.3453(5) 0.1295(6) 0.5195(5) 0.0418(12) Uani 1 1 d .
F4 F 0.3371(7) 0.1069(6) 0.9808(4) 0.110(2) Uani 1 1 d .
O6 O 0.3344(4) 0.2936(4) 0.7846(3) 0.0450(9) Uani 1 1 d .
F1 F 0.0757(7) 0.8583(6) 0.7007(6) 0.135(2) Uani 1 1 d .
O4 O 0.2657(4) 0.6114(4) 0.7100(4) 0.0533(10) Uani 1 1 d .
C3 C 0.1264(6) 0.8157(7) 0.3026(6) 0.0561(16) Uani 1 1 d .
H3 H 0.1174 0.8839 0.2374 0.067 Uiso 1 1 calc R
F5 F 0.2556(8) 0.0004(6) 0.9244(4) 0.125(2) Uani 1 1 d .
O2 O 0.1769(4) 0.5097(4) 0.5923(3) 0.0458(9) Uani 1 1 d .
C2 C 0.2502(5) 0.7429(5) 0.3399(5) 0.0389(12) Uani 1 1 d .
O1 O 0.3694(4) 0.7637(4) 0.2866(3) 0.0422(9) Uani 1 1 d .
O7 O 0.4133(4) 0.2748(4) 0.5697(3) 0.0389(8) Uani 1 1 d .
F6 F 0.1437(6) 0.1994(7) 0.9397(5) 0.127(2) Uani 1 1 d .
F3 F 0.1186(6) 0.8592(8) 0.8504(8) 0.174(4) Uani 1 1 d .
O5 O 0.5231(4) 0.4918(4) 0.7481(3) 0.0472(10) Uani 1 1 d .
O3 O 0.3861(3) 0.5737(4) 0.4725(3) 0.0353(8) Uani 1 1 d .
C22 C 0.3057(6) 0.0132(6) 0.5336(5) 0.0482(14) Uani 1 1 d .
H22A H 0.3752 -0.0708 0.5630 0.058 Uiso 1 1 calc R
H22B H 0.2236 0.0189 0.5835 0.058 Uiso 1 1 calc R
C23 C 0.2858(9) 0.0174(10) 0.4278(8) 0.088(3) Uani 1 1 d .
H23 H 0.2592 -0.0470 0.4162 0.105 Uiso 1 1 calc R
C5 C 0.0274(6) 0.6848(8) 0.4628(6) 0.0595(17) Uani 1 1 d .
H5 H -0.0482 0.6666 0.5041 0.071 Uiso 1 1 calc R
C13 C 0.6038(7) 0.5617(7) 0.8609(5) 0.0512(15) Uani 1 1 d .
C18 C 0.3157(6) 0.1830(6) 0.7928(4) 0.0427(13) Uani 1 1 d .
C4 C 0.0167(7) 0.7840(8) 0.3653(7) 0.069(2) Uani 1 1 d .
H4 H -0.0669 0.8312 0.3409 0.083 Uiso 1 1 calc R
C10 C 0.2638(6) 0.6779(6) 0.7726(5) 0.0500(14) Uani 1 1 d .
C20 C 0.3680(5) 0.1794(5) 0.6012(4) 0.0370(11) Uani 1 1 d .
C7 C 0.2649(5) 0.6427(5) 0.4368(4) 0.0347(11) Uani 1 1 d .
C6 C 0.3632(8) 0.8504(8) 0.1785(6) 0.071(2) Uani 1 1 d .
H6A H 0.4500 0.8572 0.1482 0.106 Uiso 1 1 calc R
H6B H 0.2998 0.9391 0.1803 0.106 Uiso 1 1 calc R
H6C H 0.3357 0.8134 0.1341 0.106 Uiso 1 1 calc R
C11 C 0.3646(6) 0.6691(7) 0.8199(5) 0.0550(16) Uani 1 1 d .
H11 H 0.3493 0.7278 0.8626 0.066 Uiso 1 1 calc R
C24 C 0.3081(9) 0.1211(11) 0.3460(7) 0.088(3) Uani 1 1 d .
H24 H 0.2988 0.1344 0.2735 0.105 Uiso 1 1 calc R
C19 C 0.3305(6) 0.1223(6) 0.7145(5) 0.0441(13) Uani 1 1 d .
H19 H 0.3157 0.0398 0.7345 0.053 Uiso 1 1 calc R
C8 C 0.1520(5) 0.6126(6) 0.4984(5) 0.0398(12) Uani 1 1 d .
C16 C 0.8148(9) 0.4926(10) 0.9176(7) 0.079(2) Uani 1 1 d .
H16 H 0.9049 0.4476 0.9269 0.095 Uiso 1 1 calc R
C9 C 0.0634(6) 0.5060(8) 0.6742(6) 0.0637(19) Uani 1 1 d .
H9A H 0.0940 0.4479 0.7428 0.095 Uiso 1 1 calc R
H9B H 0.0079 0.4715 0.6525 0.095 Uiso 1 1 calc R
H9C H 0.0126 0.5963 0.6819 0.095 Uiso 1 1 calc R
C12 C 0.4939(6) 0.5724(6) 0.8063(5) 0.0437(13) Uani 1 1 d .
C14 C 0.1260(8) 0.7811(9) 0.7946(8) 0.076(2) Uani 1 1 d .
C17 C 0.2640(9) 0.1193(8) 0.9088(6) 0.069(2) Uani 1 1 d .
C15 C 0.7396(10) 0.5883(10) 0.9669(7) 0.083(3) Uani 1 1 d .
H15 H 0.7733 0.6140 1.0126 0.100 Uiso 1 1 calc R
S14 S 0.5863(3) 0.6578(3) 0.9434(2) 0.1084(9) Uani 1 1 d .

loop_
_atom_site_aniso_label
_atom_site_aniso_U_11
_atom_site_aniso_U_22
_atom_site_aniso_U_33
_atom_site_aniso_U_23
_atom_site_aniso_U_13
_atom_site_aniso_U_12
Y1 0.0329(3) 0.0349(3) 0.0297(3) -0.00928(19) 0.00011(18) -0.0147(2)
S2 0.0917(14) 0.0869(14) 0.0516(10) -0.0205(9) -0.0077(9) -0.0423(12)
C1 0.023(2) 0.048(3) 0.0156(19) -0.0096(18) -0.0047(15) -0.024(2)
F2 0.056(3) 0.122(4) 0.129(5) -0.057(4) 0.027(3) -0.023(3)
C21 0.035(3) 0.048(3) 0.045(3) -0.021(3) 0.003(2) -0.014(2)
F4 0.172(6) 0.134(5) 0.044(2) 0.014(3) -0.021(3) -0.099(5)
O6 0.054(2) 0.050(2) 0.036(2) -0.0111(17) 0.0021(17) -0.028(2)
F1 0.104(4) 0.086(4) 0.151(6) -0.020(4) -0.023(4) 0.029(3)
O4 0.041(2) 0.054(2) 0.070(3) -0.035(2) -0.004(2) -0.0087(19)
C3 0.043(3) 0.050(4) 0.058(4) -0.006(3) -0.018(3) 0.002(3)
F5 0.246(8) 0.109(4) 0.057(3) -0.007(3) 0.016(4) -0.132(5)
O2 0.0301(19) 0.058(2) 0.048(2) -0.0149(19) 0.0056(16) -0.0183(18)
C2 0.036(3) 0.033(3) 0.045(3) -0.014(2) -0.006(2) -0.006(2)
O1 0.047(2) 0.0365(19) 0.038(2) -0.0023(16) -0.0109(17) -0.0122(17)
O7 0.043(2) 0.040(2) 0.038(2) -0.0139(16) 0.0008(16) -0.0195(17)
F6 0.107(4) 0.158(6) 0.078(4) -0.013(4) 0.048(3) -0.053(4)
F3 0.081(4) 0.176(7) 0.328(11) -0.212(8) -0.019(5) 0.006(4)
O5 0.046(2) 0.056(2) 0.049(2) -0.028(2) -0.0007(18) -0.0165(19)
O3 0.0301(17) 0.0406(19) 0.0319(18) -0.0058(15) -0.0043(14) -0.0113(15)
C22 0.038(3) 0.056(4) 0.061(4) -0.039(3) 0.006(3) -0.015(3)
C23 0.094(6) 0.108(7) 0.105(7) -0.073(6) 0.008(5) -0.055(6)
C5 0.031(3) 0.077(5) 0.067(4) -0.022(4) -0.007(3) -0.010(3)
C13 0.068(4) 0.066(4) 0.038(3) -0.022(3) 0.002(3) -0.039(4)
C18 0.043(3) 0.047(3) 0.036(3) -0.003(2) -0.001(2) -0.022(3)
C4 0.038(3) 0.074(5) 0.083(5) -0.016(4) -0.019(3) -0.004(3)
C10 0.050(3) 0.044(3) 0.058(4) -0.023(3) 0.011(3) -0.020(3)
C20 0.033(3) 0.035(3) 0.044(3) -0.014(2) -0.002(2) -0.011(2)
C7 0.031(2) 0.035(3) 0.040(3) -0.015(2) -0.005(2) -0.009(2)
C6 0.068(5) 0.080(5) 0.044(4) 0.015(3) -0.012(3) -0.027(4)
C11 0.055(4) 0.062(4) 0.062(4) -0.036(3) 0.001(3) -0.023(3)
C24 0.098(6) 0.132(8) 0.062(5) -0.046(5) -0.007(4) -0.052(6)
C19 0.051(3) 0.041(3) 0.044(3) -0.006(2) -0.001(2) -0.026(3)
C8 0.032(3) 0.047(3) 0.044(3) -0.017(2) -0.003(2) -0.014(2)
C16 0.071(5) 0.107(7) 0.076(5) -0.021(5) -0.021(4) -0.042(5)
C9 0.039(3) 0.080(5) 0.066(4) -0.015(4) 0.016(3) -0.029(3)
C12 0.048(3) 0.053(3) 0.040(3) -0.021(3) 0.006(2) -0.027(3)
C14 0.053(4) 0.073(5) 0.109(7) -0.055(5) -0.001(4) -0.008(4)
C17 0.102(6) 0.076(5) 0.042(4) -0.006(3) 0.001(4) -0.057(5)
C15 0.100(7) 0.112(7) 0.073(5) -0.036(5) -0.024(5) -0.056(6)
S14 0.130(2) 0.128(2) 0.0949(19) -0.0492(17) -0.0132(16) -0.056(2)

loop_
_atom_type_symbol
_atom_type_description
_atom_type_scat_dispersion_real
_atom_type_scat_dispersion_imag
_atom_type_scat_source
C C 0.0033 0.0016 'International Tables Vol C Tables 4.2.6.8 and 6.1.1.4'
H H 0.0000 0.0000 'International Tables Vol C Tables 4.2.6.8 and 6.1.1.4'
O O 0.0106 0.0060 'International Tables Vol C Tables 4.2.6.8 and 6.1.1.4'
S S 0.1246 0.1234 'International Tables Vol C Tables 4.2.6.8 and 6.1.1.4'
Y Y -2.7962 3.5667 'International Tables Vol C Tables 4.2.6.8 and 6.1.1.4'
F F 0.0171 0.0103 'International Tables Vol C Tables 4.2.6.8 and 6.1.1.4'

loop_
_geom_angle_atom_site_label_1
_geom_angle_atom_site_label_2
_geom_angle_atom_site_label_3
_geom_angle
_geom_angle_site_symmetry_1
_geom_angle_site_symmetry_3
O6 Y1 Y1 157.71(10) . 2_666
O6 Y1 O4 87.26(16) . .
O6 Y1 O2 79.30(13) . .
O6 Y1 O1 76.28(13) . 2_666
O6 Y1 O7 74.77(13) . .
O6 Y1 O5 96.04(14) . .
O6 Y1 O3 138.50(14) . 2_666
O4 Y1 Y1 111.46(12) . 2_666
O4 Y1 O2 65.82(13) . .
O4 Y1 O1 133.84(14) . 2_666
O4 Y1 O7 136.35(14) . .
O4 Y1 O5 71.49(14) . .
O4 Y1 O3 130.11(14) . 2_666
O2 Y1 Y1 96.97(9) . 2_666
O1 Y1 Y1 97.26(8) 2_666 2_666
O1 Y1 O2 146.97(12) 2_666 .
O7 Y1 Y1 83.15(9) . 2_666
O7 Y1 O2 71.82(13) . .
O7 Y1 O1 80.49(13) . 2_666
O7 Y1 O5 148.37(15) . .
O5 Y1 Y1 101.25(10) . 2_666
O5 Y1 O2 137.20(13) . .
O5 Y1 O1 67.89(13) . 2_666
O3 Y1 Y1 33.52(8) . 2_666
O3 Y1 Y1 33.18(8) 2_666 2_666
O3 Y1 O6 142.85(13) . .
O3 Y1 O4 87.93(15) . .
O3 Y1 O2 128.12(12) 2_666 .
O3 Y1 O2 65.20(12) . .
O3 Y1 O1 129.95(12) . 2_666
O3 Y1 O1 64.79(12) 2_666 2_666
O3 Y1 O7 83.72(13) . .
O3 Y1 O7 84.84(12) 2_666 .
O3 Y1 O5 117.13(14) . .
O3 Y1 O5 82.68(13) 2_666 .
O3 Y1 O3 66.70(14) . 2_666
C24 S2 C21 92.3(4) . .
H1A C1 H1B 109.8 . .
C13 C1 H1A 112.1 . .
C13 C1 H1B 112.1 . .
C16 C1 H1A 112.1 . .
C16 C1 H1B 112.1 . .
C16 C1 C13 98.1(5) . .
C22 C21 S2 112.6(4) . .
C20 C21 S2 117.7(4) . .
C20 C21 C22 129.5(5) . .
C18 O6 Y1 132.6(3) . .
C10 O4 Y1 136.3(4) . .
C2 C3 H3 121.0 . .
C4 C3 H3 121.0 . .
C4 C3 C2 117.9(6) . .
C8 O2 Y1 113.4(3) . .
C8 O2 C9 115.9(5) . .
C9 O2 Y1 122.2(4) . .
C3 C2 O1 124.6(5) . .
C7 C2 C3 121.7(5) . .
C7 C2 O1 113.7(4) . .
C2 O1 Y1 113.1(3) . 2_666
C2 O1 C6 115.6(5) . .
C6 O1 Y1 125.0(4) . 2_666
C20 O7 Y1 136.4(3) . .
C12 O5 Y1 138.9(4) . .
Y1 O3 Y1 113.30(14) . 2_666
C7 O3 Y1 124.3(3) . .
C7 O3 Y1 121.9(3) . 2_666
C21 C22 H22A 110.4 . .
C21 C22 H22B 110.4 . .
H22A C22 H22B 108.6 . .
C23 C22 C21 106.4(6) . .
C23 C22 H22A 110.4 . .
C23 C22 H22B 110.4 . .
C22 C23 H23 122.3 . .
C24 C23 C22 115.4(7) . .
C24 C23 H23 122.3 . .
C4 C5 H5 120.4 . .
C4 C5 C8 119.1(6) . .
C8 C5 H5 120.4 . .
C1 C13 S14 114.3(4) . .
C12 C13 C1 121.7(5) . .
C12 C13 S14 123.9(5) . .
O6 C18 C19 129.2(5) . .
O6 C18 C17 112.6(5) . .
C19 C18 C17 118.1(5) . .
C3 C4 H4 118.9 . .
C5 C4 C3 122.1(6) . .
C5 C4 H4 118.9 . .
O4 C10 C11 128.7(6) . .
O4 C10 C14 113.0(6) . .
C11 C10 C14 118.3(6) . .
O7 C20 C21 118.5(5) . .
O7 C20 C19 122.6(5) . .
C19 C20 C21 118.8(5) . .
C2 C7 C8 119.1(5) . .
O3 C7 C2 120.9(5) . .
O3 C7 C8 120.1(5) . .
O1 C6 H6A 109.5 . .
O1 C6 H6B 109.5 . .
O1 C6 H6C 109.5 . .
H6A C6 H6B 109.5 . .
H6A C6 H6C 109.5 . .
H6B C6 H6C 109.5 . .
C10 C11 H11 119.3 . .
C10 C11 C12 121.4(6) . .
C12 C11 H11 119.3 . .
S2 C24 H24 123.4 . .
C23 C24 S2 113.2(6) . .
C23 C24 H24 123.4 . .
C18 C19 C20 122.7(5) . .
C18 C19 H19 118.6 . .
C20 C19 H19 118.6 . .
O2 C8 C5 125.1(5) . .
O2 C8 C7 114.9(4) . .
C5 C8 C7 120.1(6) . .
C1 C16 H16 121.1 . .
C15 C16 C1 117.8(7) . .
C15 C16 H16 121.1 . .
O2 C9 H9A 109.5 . .
O2 C9 H9B 109.5 . .
O2 C9 H9C 109.5 . .
H9A C9 H9B 109.5 . .
H9A C9 H9C 109.5 . .
H9B C9 H9C 109.5 . .
O5 C12 C13 116.1(5) . .
O5 C12 C11 123.1(5) . .
C11 C12 C13 120.9(5) . .
F2 C14 F1 103.5(7) . .
F2 C14 C10 110.4(7) . .
F1 C14 C10 110.7(7) . .
F3 C14 F2 106.7(8) . .
F3 C14 F1 108.2(8) . .
F3 C14 C10 116.6(7) . .
F4 C17 F6 103.6(7) . .
F4 C17 C18 112.1(6) . .
F5 C17 F4 107.0(7) . .
F5 C17 F6 107.1(7) . .
F5 C17 C18 115.3(6) . .
F6 C17 C18 110.9(6) . .
C16 C15 H15 122.0 . .
C16 C15 S14 116.0(6) . .
S14 C15 H15 122.0 . .
C15 S14 C13 93.8(4) . .

loop_
_geom_bond_atom_site_label_1
_geom_bond_atom_site_label_2
_geom_bond_distance
_geom_bond_site_symmetry_2
Y1 Y1 3.8051(10) 2_666
Y1 O6 2.277(4) .
Y1 O4 2.287(4) .
Y1 O2 2.624(4) .
Y1 O1 2.595(4) 2_666
Y1 O7 2.304(3) .
Y1 O5 2.312(4) .
Y1 O3 2.267(3) .
Y1 O3 2.288(3) 2_666
S2 C21 1.697(6) .
S2 C24 1.661(9) .
C1 H1A 0.9700 .
C1 H1B 0.9700 .
C1 C13 1.572(8) .
C1 C16 1.528(8) .
F2 C14 1.326(10) .
C21 C22 1.453(8) .
C21 C20 1.453(7) .
F4 C17 1.309(9) .
O6 C18 1.282(7) .
F1 C14 1.340(11) .
O4 C10 1.256(7) .
C3 H3 0.9300 .
C3 C2 1.384(8) .
C3 C4 1.382(10) .
F5 C17 1.300(8) .
O2 C8 1.369(7) .
O2 C9 1.440(7) .
C2 O1 1.392(6) .
C2 C7 1.376(8) .
O1 Y1 2.595(4) 2_666
O1 C6 1.423(7) .
O7 C20 1.246(6) .
F6 C17 1.324(10) .
F3 C14 1.266(9) .
O5 C12 1.256(6) .
O3 Y1 2.288(3) 2_666
O3 C7 1.348(6) .
C22 H22A 0.9700 .
C22 H22B 0.9700 .
C22 C23 1.427(10) .
C23 H23 0.9300 .
C23 C24 1.346(13) .
C5 H5 0.9300 .
C5 C4 1.376(10) .
C5 C8 1.382(8) .
C13 C12 1.480(8) .
C13 S14 1.675(6) .
C18 C19 1.342(8) .
C18 C17 1.524(8) .
C4 H4 0.9300 .
C10 C11 1.338(9) .
C10 C14 1.525(10) .
C20 C19 1.435(8) .
C7 C8 1.401(7) .
C6 H6A 0.9600 .
C6 H6B 0.9600 .
C6 H6C 0.9600 .
C11 H11 0.9300 .
C11 C12 1.414(9) .
C24 H24 0.9300 .
C19 H19 0.9300 .
C16 H16 0.9300 .
C16 C15 1.314(12) .
C9 H9A 0.9600 .
C9 H9B 0.9600 .
C9 H9C 0.9600 .
C15 H15 0.9300 .
C15 S14 1.603(10) .

loop_
_geom_torsion_atom_site_label_1
_geom_torsion_atom_site_label_2
_geom_torsion_atom_site_label_3
_geom_torsion_atom_site_label_4
_geom_torsion
_geom_torsion_site_symmetry_1
_geom_torsion_site_symmetry_4
Y1 Y1 O6 C18 -3.9(7) 2_666 .
Y1 Y1 O4 C10 -98.3(6) 2_666 .
Y1 Y1 O2 C8 -23.0(3) 2_666 .
Y1 Y1 O2 C9 -169.7(4) 2_666 .
Y1 Y1 O7 C20 -175.6(5) 2_666 .
Y1 Y1 O5 C12 111.6(6) 2_666 .
Y1 Y1 O3 C7 172.4(5) 2_666 .
Y1 O6 C18 C19 -6.9(10) . .
Y1 O6 C18 C17 175.9(5) . .
Y1 O4 C10 C11 4.1(11) . .
Y1 O4 C10 C14 -176.0(5) . .
Y1 O2 C8 C5 -169.2(5) . .
Y1 O2 C8 C7 10.9(5) . .
Y1 O7 C20 C21 159.6(4) . .
Y1 O7 C20 C19 -16.7(8) . .
Y1 O5 C12 C13 177.8(4) . .
Y1 O5 C12 C11 -2.5(10) . .
Y1 O3 C7 C2 168.0(4) . .
Y1 O3 C7 C2 -20.3(6) 2_666 .
Y1 O3 C7 C8 -12.1(6) . .
Y1 O3 C7 C8 159.6(4) 2_666 .
S2 C21 C22 C23 -0.4(7) . .
S2 C21 C20 O7 -11.3(7) . .
S2 C21 C20 C19 165.2(4) . .
C1 C13 C12 O5 1.4(8) . .
C1 C13 C12 C11 -178.3(5) . .
C1 C13 S14 C15 -0.6(5) . .
C1 C16 C15 S14 -0.2(11) . .
C21 S2 C24 C23 0.0(8) . .
C21 C22 C23 C24 0.4(10) . .
C21 C20 C19 C18 -162.8(5) . .
O6 Y1 O4 C10 94.2(6) . .
O6 Y1 O2 C8 179.3(4) . .
O6 Y1 O2 C9 32.5(4) . .
O6 Y1 O7 C20 7.6(5) . .
O6 Y1 O5 C12 -82.6(6) . .
O6 Y1 O3 Y1 -141.44(19) . 2_666
O6 Y1 O3 C7 30.9(5) . .
O6 C18 C19 C20 -2.2(10) . .
O6 C18 C17 F4 -50.8(9) . .
O6 C18 C17 F5 -173.6(7) . .
O6 C18 C17 F6 64.4(8) . .
O4 Y1 O6 C18 144.2(5) . .
O4 Y1 O2 C8 87.5(4) . .
O4 Y1 O2 C9 -59.3(5) . .
O4 Y1 O7 C20 -61.5(6) . .
O4 Y1 O5 C12 2.5(6) . .
O4 Y1 O3 Y1 135.84(17) . 2_666
O4 Y1 O3 C7 -51.8(4) . .
O4 C10 C11 C12 -2.5(11) . .
O4 C10 C14 F2 63.4(9) . .
O4 C10 C14 F1 -50.6(9) . .
O4 C10 C14 F3 -174.8(9) . .
C3 C2 O1 Y1 -164.3(5) . 2_666
C3 C2 O1 C6 -10.7(8) . .
C3 C2 C7 O3 -179.3(5) . .
C3 C2 C7 C8 0.8(8) . .
O2 Y1 O6 C18 78.3(5) . .
O2 Y1 O4 C10 173.7(6) . .
O2 Y1 O7 C20 -75.9(5) . .
O2 Y1 O5 C12 -1.8(7) . .
O2 Y1 O3 Y1 -159.9(2) . 2_666
O2 Y1 O3 C7 12.4(3) . .
C2 C3 C4 C5 0.9(11) . .
C2 C7 C8 O2 178.7(5) . .
C2 C7 C8 C5 -1.2(8) . .
O1 Y1 O6 C18 -79.3(5) 2_666 .
O1 Y1 O4 C10 26.2(7) 2_666 .
O1 Y1 O2 C8 -137.9(3) 2_666 .
O1 Y1 O2 C9 75.3(5) 2_666 .
O1 Y1 O7 C20 85.8(5) 2_666 .
O1 Y1 O5 C12 -155.1(6) 2_666 .
O1 Y1 O3 Y1 -15.1(2) 2_666 2_666
O1 Y1 O3 C7 157.3(3) 2_666 .
O1 C2 C7 O3 -0.4(7) . .
O1 C2 C7 C8 179.7(4) . .
O7 Y1 O6 C18 4.4(5) . .
O7 Y1 O4 C10 158.7(5) . .
O7 Y1 O2 C8 -103.4(3) . .
O7 Y1 O2 C9 109.9(5) . .
O7 Y1 O5 C12 -153.2(5) . .
O7 Y1 O3 Y1 -87.07(16) . 2_666
O7 Y1 O3 C7 85.3(4) . .
O7 C20 C19 C18 13.6(9) . .
O5 Y1 O6 C18 -144.7(5) . .
O5 Y1 O4 C10 -3.1(6) . .
O5 Y1 O2 C8 92.0(4) . .
O5 Y1 O2 C9 -54.8(5) . .
O5 Y1 O7 C20 84.1(6) . .
O5 Y1 O3 Y1 67.89(19) . 2_666
O5 Y1 O3 C7 -119.8(4) . .
O3 Y1 O6 C18 -59.0(6) 2_666 .
O3 Y1 O6 C18 61.3(6) . .
O3 Y1 O4 C10 -122.7(6) . .
O3 Y1 O4 C10 -65.9(6) 2_666 .
O3 Y1 O2 C8 -35.6(4) 2_666 .
O3 Y1 O2 C8 -11.9(3) . .
O3 Y1 O2 C9 177.7(4) 2_666 .
O3 Y1 O2 C9 -158.7(5) . .
O3 Y1 O7 C20 -141.8(5) . .
O3 Y1 O7 C20 151.1(5) 2_666 .
O3 Y1 O5 C12 139.2(6) 2_666 .
O3 Y1 O5 C12 80.1(6) . .
O3 Y1 O3 Y1 0.000(1) 2_666 2_666
O3 Y1 O3 C7 172.4(5) 2_666 .
O3 C7 C8 O2 -1.1(7) . .
O3 C7 C8 C5 178.9(5) . .
C22 C21 C20 O7 173.7(5) . .
C22 C21 C20 C19 -9.8(9) . .
C22 C23 C24 S2 -0.3(11) . .
C13 C1 C16 C15 -0.2(9) . .
C4 C3 C2 O1 -179.4(6) . .
C4 C3 C2 C7 -0.7(9) . .
C4 C5 C8 O2 -178.6(6) . .
C4 C5 C8 C7 1.4(10) . .
C10 C11 C12 O5 1.6(10) . .
C10 C11 C12 C13 -178.7(6) . .
C20 C21 C22 C23 174.8(6) . .
C7 C2 O1 Y1 16.9(5) . 2_666
C7 C2 O1 C6 170.4(5) . .
C11 C10 C14 F2 -116.8(7) . .
C11 C10 C14 F1 129.3(8) . .
C11 C10 C14 F3 5.1(13) . .
C24 S2 C21 C22 0.2(5) . .
C24 S2 C21 C20 -175.6(5) . .
C19 C18 C17 F4 131.6(7) . .
C19 C18 C17 F5 8.9(11) . .
C19 C18 C17 F6 -113.1(7) . .
C8 C5 C4 C3 -1.2(11) . .
C16 C1 C13 C12 180.0(6) . .
C16 C1 C13 S14 0.5(6) . .
C16 C15 S14 C13 0.4(8) . .
C9 O2 C8 C5 -20.2(8) . .
C9 O2 C8 C7 159.9(5) . .
C12 C13 S14 C15 180.0(6) . .
C14 C10 C11 C12 177.7(7) . .
C17 C18 C19 C20 174.8(6) . .
S14 C13 C12 O5 -179.2(4) . .
S14 C13 C12 C11 1.1(9) . .
